data_7042693
loop_
_publ_author_name
'Sietzen, Malte'
'Batke, Sonja'
'Antoni, Patrick W.'
'Wadepohl, Hubert'
'Ballmann, Joachim'

_publ_section_title
;
 Benzylene-linked [PNP] scaffolds and their cyclometalated zirconium and
 hafnium complexes
;
_journal_name_full 'Dalton Trans.'
_journal_paper_doi 10.1039/C7DT00413C
_journal_year 2017
_chemical_formula_moiety 'C38 H32 I3 N P2 Zr, 1.5(C H2 Cl2)'
_chemical_formula_sum 'C39.5 H35 Cl3 I3 N P2 Zr'
_chemical_formula_weight 1163.89
_chemical_properties_physical 'air-sensitive, moisture-sensitive'
_space_group_crystal_system triclinic
_space_group_IT_number 2
_space_group_name_Hall '-P 1'
_space_group_name_H-M_alt 'P -1'
_symmetry_cell_setting triclinic
_symmetry_space_group_name_Hall '-P 1'
_symmetry_space_group_name_H-M 'P -1'
_atom_sites_solution_hydrogens geom
_atom_sites_solution_primary iterative
_atom_sites_solution_secondary difmap
_audit_block_code ba_ms21
_audit_creation_date 2017-03-16
_audit_creation_method
;
Olex2 1.2
(compiled Mar  2 2017 14:00:58 for OlexSys, GUI svn.r5324)
;
_audit_update_record
;
2017-03-17 deposited with the CCDC.
2017-04-05 downloaded from the CCDC.
;
_cell_angle_alpha 104.1686(10)
_cell_angle_beta 96.0145(9)
_cell_angle_gamma 116.0700(14)
_cell_formula_units_Z 2
_cell_length_a 12.32855(16)
_cell_length_b 12.57691(19)
_cell_length_c 15.78601(14)
_cell_measurement_reflns_used 69205
_cell_measurement_temperature 120(1)
_cell_measurement_theta_max 28.9060
_cell_measurement_theta_min 2.7560
_cell_volume 2067.45(6)
_computing_cell_refinement 'CrysAlisPro 1.171.38.46 (Rigaku OD, 2015)'
_computing_data_collection 'CrysAlisPro 1.171.38.46 (Rigaku OD, 2015)'
_computing_data_reduction 'CrysAlisPro 1.171.38.46 (Rigaku OD, 2015)'
_computing_molecular_graphics 'Olex2 (Dolomanov et al., 2009)'
_computing_publication_material 'encif (Wadepohl, 2009-17); encifer 1.5.2 (CCDC, 2016)'
_computing_structure_refinement 'ShelXL (Sheldrick, 2015)'
_computing_structure_solution 'SUPERFLIP (Palatinus, 2007-2009)'
_diffrn_ambient_environment 'perfluoro polyether oil / N~2~'
_diffrn_ambient_temperature 120(1)
_diffrn_detector 'CCD plate'
_diffrn_detector_area_resol_mean 7.9621
_diffrn_detector_type Eos
_diffrn_measured_fraction_theta_full 0.999
_diffrn_measured_fraction_theta_max 0.964
_diffrn_measurement_details
;
List of Runs (angles in degrees, time in seconds):

  # Type    Start    End  Width  t~exp~   \w     \q     \k     \f   Frames
#--------------------------------------------------------------------------
  1  \w     10.00  49.00   0.50   15.00    --   18.69 -77.00  30.00   78
  2  \w     -3.00  53.00   0.50   15.00    --   18.69  57.00 150.00  112
  3  \w     -2.00  25.00   0.50   15.00    --   18.69  57.00  30.00   54
  4  \w    -50.00  49.00   0.50   15.00    --   18.69 -77.00   0.00  198
  5  \w    -10.00  89.00   0.50   15.00    --   18.69  77.00-120.00  198
  6  \w    -47.00  49.00   0.50   15.00    --   18.69 -77.00 120.00  192
  7  \w    -47.00  49.00   0.50   15.00    --   18.69 -77.00 -60.00  192
  8  \w     19.00  77.00   0.50   15.00    --   18.69  57.00  60.00  116
  9  \w      3.00  69.00   0.50   15.00    --   18.69  77.00 -30.00  132
 10  \w    -29.00  49.00   0.50   15.00    --   18.69 -77.00-120.00  156
 11  \w     -3.00  40.00   0.50   15.00    --   18.69  57.00-150.00   86
 12  \w    -46.00  49.00   0.50   15.00    --   18.69 -77.00-180.00  190
 13  \w     21.00  47.00   0.50   15.00    --   18.69 -77.00  60.00   52
 14  \w    -43.00   6.00   0.50   15.00    --   18.69 -77.00  30.00   98
 15  \w    -11.00  89.00   0.50   15.00    --   18.69  77.00-150.00  200
 16  \w    -50.00  40.00   0.50   15.00    --   18.69 -57.00  90.00  180
 17  \w    -51.00  49.00   0.50   15.00    --   18.69 -77.00 -30.00  200
 18  \w    -11.00  89.00   0.50   15.00    --   18.69  77.00   0.00  200
 19  \w    -51.00  49.00   0.50   15.00    --   18.69 -77.00-150.00  200
 20  \w    -50.00  40.00   0.50   15.00    --   18.69 -57.00   0.00  180
 21  \w    -51.00  49.00   0.50   15.00    --   18.69 -77.00 -90.00  200
 22  \w     -3.00  87.00   0.50   15.00    --   18.69  57.00 -30.00  180
 23  \w     -3.00  87.00   0.50   15.00    --   18.69  57.00  90.00  180
 24  \w    -51.00  49.00   0.50   15.00    --   18.69 -77.00-180.00  200
 25  \w    -54.00  63.00   0.50   15.00    --   18.69 -19.00 150.00  234
 26  \w    -54.00  92.00   0.50   15.00    --   18.69   0.00   0.00  292
 27  \w    -54.00  92.00   0.50   15.00    --   18.69   0.00 120.00  292
 28  \w    -54.00  92.00   0.50   15.00    --   18.69   0.00 240.00  292
 29  \f      0.00 120.00   0.50   15.00  40.00  18.69   0.00    --   240
 30  \f      0.00 120.00   0.50   15.00  18.69  18.69 -20.00    --   240
 31  \f      0.00 120.00   0.50   15.00  18.69  18.69  20.00    --   240
 32  \f      0.00 120.00   0.50   15.00  18.69  18.69 -40.00    --   240
 33  \f      0.00 120.00   0.50   15.00  18.69  18.69  40.00    --   240
 34  \f      0.00 120.00   0.50   15.00  18.69  18.69 -60.00    --   240
 35  \f      0.00 120.00   0.50   15.00  18.69  18.69  60.00    --   240
 36  \w    -51.00  49.00   0.50   15.00    --   18.69 -77.00  90.00  200
 37  \f    120.00 217.00   0.50   15.00  40.00  18.69   0.00    --   194
;
_diffrn_measurement_device 'four-circle diffractometer'
_diffrn_measurement_device_type 'Agilent SuperNova, Dual, Cu at zero, Eos'
_diffrn_measurement_method '\w and \f scans'
_diffrn_measurement_specimen_support 'polyimid foil'
_diffrn_orient_matrix_type 'CrysAlisPro convention (1999,Acta A55,543-557)'
_diffrn_orient_matrix_UB_11 0.0446627000
_diffrn_orient_matrix_UB_12 0.0323545000
_diffrn_orient_matrix_UB_13 -0.0220877000
_diffrn_orient_matrix_UB_21 0.0436373000
_diffrn_orient_matrix_UB_22 0.0372617000
_diffrn_orient_matrix_UB_23 0.0421879000
_diffrn_orient_matrix_UB_31 0.0215101000
_diffrn_orient_matrix_UB_32 -0.0444298000
_diffrn_orient_matrix_UB_33 -0.0039527000
_diffrn_radiation_monochromator mirror
_diffrn_radiation_probe x-ray
_diffrn_radiation_type 'Mo K\a'
_diffrn_radiation_wavelength 0.71073
_diffrn_reflns_av_R_equivalents 0.0402
_diffrn_reflns_av_unetI/netI 0.0198
_diffrn_reflns_Laue_measured_fraction_full 0.999
_diffrn_reflns_Laue_measured_fraction_max 0.964
_diffrn_reflns_limit_h_max 16
_diffrn_reflns_limit_h_min -16
_diffrn_reflns_limit_k_max 17
_diffrn_reflns_limit_k_min -17
_diffrn_reflns_limit_l_max 21
_diffrn_reflns_limit_l_min -21
_diffrn_reflns_number 146604
_diffrn_reflns_point_group_measured_fraction_full 0.999
_diffrn_reflns_point_group_measured_fraction_max 0.964
_diffrn_reflns_theta_full 25.242
_diffrn_reflns_theta_max 29.070
_diffrn_reflns_theta_min 2.598
_diffrn_source 'microfocus X-Ray tube'
_diffrn_source_type 'Agilent SuperNova (Mo) X-ray Source'
_exptl_absorpt_coefficient_mu 2.806
_exptl_absorpt_correction_T_max 1.000
_exptl_absorpt_correction_T_min 0.522
_exptl_absorpt_correction_type gaussian
_exptl_absorpt_process_details
;
CrysAlisPro 1.171.38.46 (Rigaku Oxford Diffraction, 2015)
Numerical absorption correction based on gaussian integration over
 a multifaceted crystal model (Busing & Levy, 1957).
Empirical absorption correction using spherical harmonics,
 implemented in SCALE3 ABSPACK scaling algorithm.
;
_exptl_crystal_colour yellow
_exptl_crystal_colour_primary yellow
_exptl_crystal_density_diffrn 1.870
_exptl_crystal_description needle
_exptl_crystal_F_000 1118
_exptl_crystal_size_max 0.206
_exptl_crystal_size_mid 0.076
_exptl_crystal_size_min 0.043
_refine_diff_density_max 0.951
_refine_diff_density_min -0.673
_refine_diff_density_rms 0.100
_refine_ls_extinction_method none
_refine_ls_goodness_of_fit_ref 1.043
_refine_ls_hydrogen_treatment constr
_refine_ls_matrix_type full
_refine_ls_number_parameters 479
_refine_ls_number_reflns 10645
_refine_ls_number_restraints 7
_refine_ls_restrained_S_all 1.043
_refine_ls_R_factor_all 0.0271
_refine_ls_R_factor_gt 0.0221
_refine_ls_shift/su_max 0.002
_refine_ls_shift/su_mean 0.000
_refine_ls_structure_factor_coef Fsqd
_refine_ls_weighting_details 'w=1/[\s^2^(Fo^2^)+(0.0185P)^2^+1.9629P] where P=(Fo^2^+2Fc^2^)/3'
_refine_ls_weighting_scheme calc
_refine_ls_wR_factor_gt 0.0456
_refine_ls_wR_factor_ref 0.0471
_reflns_Friedel_coverage 0.000
_reflns_number_gt 9648
_reflns_number_total 10645
_reflns_threshold_expression 'I > 2\s(I)'
_cod_data_source_file c7dt00413c2.cif
_cod_data_source_block ba_ms21
_cod_original_cell_volume 2067.44(5)
_cod_original_formula_sum 'C39.50 H35 Cl3 I3 N P2 Zr'
_cod_database_code 7042693
_audit_block_refno 2196
_chemical_oxdiff_formula 'C39.5 H35 Cl3 I3 N P2 Zr'
_chemical_oxdiff_usercomment 'MS461, needle, yellow'
_shelx_space_group_comment
;
The symmetry employed for this shelxl refinement is uniquely defined
by the following loop, which should always be used as a source of
symmetry information in preference to the above space-group names.
They are only intended as comments.
;
_shelx_estimated_absorpt_t_max 0.767
_shelx_estimated_absorpt_t_min 0.767
_reflns_odcompleteness_completeness 99.92
_reflns_odcompleteness_iscentric 1
_reflns_odcompleteness_theta 26.32
_shelxl_version_number 2016/6
_olex2_refinement_description
;
1. Fixed Uiso
 At 1.2 times of:
  All C(H) groups, All C(H,H) groups
2. Restrained distances
 C39A-Cl1A \\sim C39A-Cl2 \\sim C39B-Cl1B \\sim C39B-Cl2
 with sigma of 0.02
 Cl2-Cl1A \\sim Cl2-Cl1B
 with sigma of 0.02
3. Others
 Sof(C39B)=Sof(H39C)=Sof(H39D)=Sof(Cl1B)=1-FVAR(1)
 Sof(C39A)=Sof(H39A)=Sof(H39B)=Sof(Cl1A)=FVAR(1)
 Fixed Sof: Cl3(0.5) Cl4(0.5) C40(0.5) H40A(0.5) H40B(0.5)
4.a Secondary CH2 refined with riding coordinates:
 C1(H1A,H1B), C20(H20A,H20B), C39A(H39A,H39B), C39B(H39C,H39D), C40(H40A,H40B)
4.b Aromatic/amide H refined with riding coordinates:
 C4(H4), C5(H5), C6(H6), C7(H7), C9(H9), C10(H10), C11(H11), C12(H12),
 C13(H13), C15(H15), C16(H16), C17(H17), C18(H18), C19(H19), C23(H23), C24(H24),
  C25(H25), C26(H26), C28(H28), C29(H29), C30(H30), C31(H31), C32(H32),
 C34(H34), C35(H35), C36(H36), C37(H37), C38(H38)
;
_audit_block_usercomment 'MS461, needle, yellow'
_olex2_submission_special_instructions 'No special instructions were received'
_oxdiff_exptl_absorpt_empirical_details
;
Empirical correction (ABSPACK) includes:
- Absorption correction using spherical harmonics
- Frame scaling
- Detector area scaling
;
_oxdiff_exptl_absorpt_empirical_full_max 1.164
_oxdiff_exptl_absorpt_empirical_full_min 0.813
_cell_oxdiff_length_a 12.32855(16)
_cell_oxdiff_length_b 12.57691(19)
_cell_oxdiff_length_c 15.78601(14)
_cell_oxdiff_angle_alpha 104.1686(10)
_cell_oxdiff_angle_beta 96.0145(9)
_cell_oxdiff_angle_gamma 116.0700(14)
_cell_oxdiff_volume 2067.45(4)
_cell_oxdiff_measurement_reflns_used 69205

loop_
_symmetry_equiv_pos_as_xyz
'x, y, z'
'-x, -y, -z'

loop_
_atom_site_label
_atom_site_type_symbol
_atom_site_fract_x
_atom_site_fract_y
_atom_site_fract_z
_atom_site_U_iso_or_equiv
_atom_site_adp_type
_atom_site_occupancy
_atom_site_site_symmetry_order
_atom_site_calc_flag
_atom_site_refinement_flags_posn
_atom_site_refinement_flags_occupancy
_atom_site_disorder_assembly
_atom_site_disorder_group
I1 I 0.80736(2) 0.20778(2) 0.43910(2) 0.01953(3) Uani 1 1 d . . . .
I2 I 0.93463(2) 0.10581(2) 0.23772(2) 0.02250(4) Uani 1 1 d . . . .
I3 I 0.57592(2) 0.00440(2) 0.13372(2) 0.02680(4) Uani 1 1 d . . . .
Zr Zr 0.77750(2) 0.22029(2) 0.26093(2) 0.01370(4) Uani 1 1 d . . . .
P1 P 0.86921(5) 0.30350(5) 0.12449(3) 0.01428(9) Uani 1 1 d . . . .
P2 P 0.57943(5) 0.26106(5) 0.30859(3) 0.01520(10) Uani 1 1 d . . . .
N N 0.84744(15) 0.40574(15) 0.30142(10) 0.0157(3) Uani 1 1 d . . . .
C1 C 0.97956(18) 0.44612(19) 0.33309(13) 0.0168(4) Uani 1 1 d . . . .
H1A H 0.987264 0.374260 0.341964 0.020 Uiso 1 1 calc R . . .
H1B H 1.011782 0.512132 0.392617 0.020 Uiso 1 1 calc R . . .
C2 C 1.06168(18) 0.49610(18) 0.27165(13) 0.0164(4) Uani 1 1 d . . . .
C3 C 1.02591(18) 0.43426(18) 0.17812(13) 0.0159(4) Uani 1 1 d . . . .
C4 C 1.10791(19) 0.48029(19) 0.12512(13) 0.0197(4) Uani 1 1 d . . . .
H4 H 1.083958 0.438799 0.061928 0.024 Uiso 1 1 calc R . . .
C5 C 1.2233(2) 0.5853(2) 0.16341(15) 0.0235(4) Uani 1 1 d . . . .
H5 H 1.278596 0.615260 0.126832 0.028 Uiso 1 1 calc R . . .
C6 C 1.2579(2) 0.6466(2) 0.25528(15) 0.0260(5) Uani 1 1 d . . . .
H6 H 1.336620 0.719493 0.281762 0.031 Uiso 1 1 calc R . . .
C7 C 1.1776(2) 0.6017(2) 0.30903(14) 0.0228(4) Uani 1 1 d . . . .
H7 H 1.202509 0.643994 0.372138 0.027 Uiso 1 1 calc R . . .
C8 C 0.88479(18) 0.21879(18) 0.01893(12) 0.0162(4) Uani 1 1 d . . . .
C9 C 0.97097(19) 0.17448(19) 0.02108(13) 0.0193(4) Uani 1 1 d . . . .
H9 H 1.019896 0.187990 0.077232 0.023 Uiso 1 1 calc R . . .
C10 C 0.9851(2) 0.1110(2) -0.05842(14) 0.0213(4) Uani 1 1 d . . . .
H10 H 1.043801 0.081390 -0.056471 0.026 Uiso 1 1 calc R . . .
C11 C 0.9141(2) 0.0904(2) -0.14078(14) 0.0249(5) Uani 1 1 d . . . .
H11 H 0.924648 0.047524 -0.195118 0.030 Uiso 1 1 calc R . . .
C12 C 0.8278(2) 0.1327(2) -0.14352(14) 0.0286(5) Uani 1 1 d . . . .
H12 H 0.778529 0.117949 -0.199884 0.034 Uiso 1 1 calc R . . .
C13 C 0.8129(2) 0.1966(2) -0.06409(13) 0.0237(4) Uani 1 1 d . . . .
H13 H 0.753449 0.225319 -0.066504 0.028 Uiso 1 1 calc R . . .
C14 C 0.78559(18) 0.38202(19) 0.09103(12) 0.0163(4) Uani 1 1 d . . . .
C15 C 0.65748(19) 0.3121(2) 0.05412(13) 0.0191(4) Uani 1 1 d . . . .
H15 H 0.615123 0.225401 0.047282 0.023 Uiso 1 1 calc R . . .
C16 C 0.5914(2) 0.3687(2) 0.02728(14) 0.0236(4) Uani 1 1 d . . . .
H16 H 0.504517 0.320215 0.000690 0.028 Uiso 1 1 calc R . . .
C17 C 0.6521(2) 0.4952(2) 0.03925(15) 0.0264(5) Uani 1 1 d . . . .
H17 H 0.606739 0.533637 0.020844 0.032 Uiso 1 1 calc R . . .
C18 C 0.7787(2) 0.5664(2) 0.07795(15) 0.0241(4) Uani 1 1 d . . . .
H18 H 0.819659 0.653786 0.087287 0.029 Uiso 1 1 calc R . . .
C19 C 0.84591(19) 0.51018(19) 0.10315(13) 0.0192(4) Uani 1 1 d . . . .
H19 H 0.933090 0.558944 0.128674 0.023 Uiso 1 1 calc R . . .
C20 C 0.81078(19) 0.50386(19) 0.31975(14) 0.0192(4) Uani 1 1 d . . . .
H20A H 0.746445 0.486530 0.267489 0.023 Uiso 1 1 calc R . . .
H20B H 0.883818 0.585883 0.328750 0.023 Uiso 1 1 calc R . . .
C21 C 0.76003(19) 0.50878(19) 0.40304(13) 0.0179(4) Uani 1 1 d . . . .
C22 C 0.65294(19) 0.40425(19) 0.40578(13) 0.0173(4) Uani 1 1 d . . . .
C23 C 0.6095(2) 0.4100(2) 0.48413(14) 0.0222(4) Uani 1 1 d . . . .
H23 H 0.537517 0.339611 0.486275 0.027 Uiso 1 1 calc R . . .
C24 C 0.6708(2) 0.5178(2) 0.55906(14) 0.0278(5) Uani 1 1 d . . . .
H24 H 0.640727 0.520940 0.612123 0.033 Uiso 1 1 calc R . . .
C25 C 0.7755(2) 0.6203(2) 0.55609(15) 0.0273(5) Uani 1 1 d . . . .
H25 H 0.817613 0.693907 0.607234 0.033 Uiso 1 1 calc R . . .
C26 C 0.8194(2) 0.6158(2) 0.47845(15) 0.0243(4) Uani 1 1 d . . . .
H26 H 0.891070 0.686968 0.476867 0.029 Uiso 1 1 calc R . . .
C27 C 0.45333(19) 0.14707(19) 0.34278(13) 0.0186(4) Uani 1 1 d . . . .
C28 C 0.4627(2) 0.05164(19) 0.36682(13) 0.0206(4) Uani 1 1 d . . . .
H28 H 0.534682 0.042299 0.363470 0.025 Uiso 1 1 calc R . . .
C29 C 0.3672(2) -0.0300(2) 0.39569(14) 0.0241(4) Uani 1 1 d . . . .
H29 H 0.374815 -0.094185 0.412911 0.029 Uiso 1 1 calc R . . .
C30 C 0.2612(2) -0.0186(2) 0.39955(14) 0.0256(5) Uani 1 1 d . . . .
H30 H 0.195910 -0.075162 0.418913 0.031 Uiso 1 1 calc R . . .
C31 C 0.2504(2) 0.0756(2) 0.37512(15) 0.0262(5) Uani 1 1 d . . . .
H31 H 0.177441 0.083349 0.377550 0.031 Uiso 1 1 calc R . . .
C32 C 0.3457(2) 0.1584(2) 0.34716(14) 0.0223(4) Uani 1 1 d . . . .
H32 H 0.338147 0.223152 0.330874 0.027 Uiso 1 1 calc R . . .
C33 C 0.48663(18) 0.2909(2) 0.22787(13) 0.0185(4) Uani 1 1 d . . . .
C34 C 0.4009(2) 0.1898(2) 0.15327(14) 0.0241(4) Uani 1 1 d . . . .
H34 H 0.399724 0.111477 0.141228 0.029 Uiso 1 1 calc R . . .
C35 C 0.3174(2) 0.2032(2) 0.09661(16) 0.0302(5) Uani 1 1 d . . . .
H35 H 0.258912 0.133882 0.046101 0.036 Uiso 1 1 calc R . . .
C36 C 0.3190(2) 0.3170(3) 0.11335(17) 0.0326(5) Uani 1 1 d . . . .
H36 H 0.260818 0.325565 0.074883 0.039 Uiso 1 1 calc R . . .
C37 C 0.4048(2) 0.4180(2) 0.18576(17) 0.0318(5) Uani 1 1 d . . . .
H37 H 0.406366 0.496407 0.196509 0.038 Uiso 1 1 calc R . . .
C38 C 0.4892(2) 0.4062(2) 0.24336(15) 0.0239(4) Uani 1 1 d . . . .
H38 H 0.548384 0.476374 0.293084 0.029 Uiso 1 1 calc R . . .
Cl2 Cl 0.58498(8) 0.77545(9) 0.37512(5) 0.0643(2) Uani 1 1 d D . . .
C39A C 0.6132(7) 0.8253(6) 0.2797(4) 0.0399(14) Uani 0.502(4) 1 d D P A 1
H39A H 0.543374 0.836710 0.254989 0.048 Uiso 0.502(4) 1 calc R P A 1
H39B H 0.690223 0.906991 0.298381 0.048 Uiso 0.502(4) 1 calc R P A 1
Cl1A Cl 0.6287(2) 0.71752(15) 0.19671(11) 0.0565(6) Uani 0.502(4) 1 d D P A 1
C39B C 0.6821(8) 0.8414(6) 0.3096(5) 0.0556(18) Uani 0.498(4) 1 d D P A 2
H39C H 0.636491 0.859521 0.264638 0.067 Uiso 0.498(4) 1 calc R P A 2
H39D H 0.754320 0.921709 0.348440 0.067 Uiso 0.498(4) 1 calc R P A 2
Cl1B Cl 0.7347(4) 0.7434(2) 0.2546(3) 0.1193(19) Uani 0.498(4) 1 d D P A 2
Cl3 Cl 0.93636(15) 0.84366(14) 0.34928(12) 0.0536(4) Uani 0.5 1 d . P B -3
Cl4 Cl 1.03133(17) 1.0316(2) 0.52720(13) 0.0620(5) Uani 0.5 1 d . P B -3
C40 C 0.9106(8) 0.9442(9) 0.4314(7) 0.070(2) Uani 0.5 1 d . P B -3
H40A H 0.896048 1.002097 0.405141 0.084 Uiso 0.5 1 calc R P B -3
H40B H 0.833976 0.894305 0.448760 0.084 Uiso 0.5 1 calc R P B -3

loop_
_atom_site_aniso_label
_atom_site_aniso_U_11
_atom_site_aniso_U_22
_atom_site_aniso_U_33
_atom_site_aniso_U_23
_atom_site_aniso_U_13
_atom_site_aniso_U_12
I1 0.02422(7) 0.02467(7) 0.01346(6) 0.00801(5) 0.00498(5) 0.01394(6)
I2 0.03128(8) 0.02528(7) 0.02139(7) 0.00747(5) 0.00924(5) 0.02191(6)
I3 0.02479(7) 0.02067(7) 0.02300(7) -0.00351(5) -0.00054(5) 0.00776(6)
Zr 0.01738(9) 0.01356(9) 0.01184(8) 0.00347(7) 0.00394(7) 0.00913(7)
P1 0.0176(2) 0.0155(2) 0.0112(2) 0.00339(18) 0.00356(18) 0.0098(2)
P2 0.0178(2) 0.0154(2) 0.0144(2) 0.00544(18) 0.00493(18) 0.0092(2)
N 0.0180(8) 0.0155(8) 0.0154(7) 0.0039(6) 0.0053(6) 0.0097(7)
C1 0.0192(9) 0.0166(10) 0.0146(8) 0.0034(7) 0.0035(7) 0.0095(8)
C2 0.0188(9) 0.0163(10) 0.0166(9) 0.0048(7) 0.0048(7) 0.0110(8)
C3 0.0164(9) 0.0169(10) 0.0164(9) 0.0049(7) 0.0036(7) 0.0101(8)
C4 0.0251(10) 0.0214(10) 0.0178(9) 0.0071(8) 0.0082(8) 0.0146(9)
C5 0.0254(11) 0.0214(11) 0.0290(11) 0.0105(9) 0.0136(9) 0.0130(9)
C6 0.0212(10) 0.0181(11) 0.0309(11) 0.0033(9) 0.0072(9) 0.0051(9)
C7 0.0225(10) 0.0211(11) 0.0203(10) 0.0011(8) 0.0047(8) 0.0098(9)
C8 0.0205(9) 0.0154(9) 0.0136(8) 0.0043(7) 0.0051(7) 0.0094(8)
C9 0.0209(10) 0.0216(10) 0.0168(9) 0.0052(8) 0.0035(8) 0.0123(8)
C10 0.0241(10) 0.0237(11) 0.0215(10) 0.0063(8) 0.0074(8) 0.0163(9)
C11 0.0316(12) 0.0275(12) 0.0169(9) 0.0012(8) 0.0068(8) 0.0182(10)
C12 0.0367(13) 0.0398(14) 0.0142(9) 0.0029(9) 0.0018(9) 0.0265(11)
C13 0.0302(11) 0.0304(12) 0.0167(9) 0.0042(8) 0.0046(8) 0.0219(10)
C14 0.0217(10) 0.0204(10) 0.0124(8) 0.0061(7) 0.0070(7) 0.0141(8)
C15 0.0217(10) 0.0218(10) 0.0168(9) 0.0074(8) 0.0074(8) 0.0118(8)
C16 0.0199(10) 0.0334(12) 0.0238(10) 0.0136(9) 0.0083(8) 0.0154(9)
C17 0.0301(12) 0.0358(13) 0.0307(11) 0.0194(10) 0.0140(9) 0.0246(11)
C18 0.0305(12) 0.0238(11) 0.0285(11) 0.0145(9) 0.0126(9) 0.0178(10)
C19 0.0223(10) 0.0202(10) 0.0179(9) 0.0070(8) 0.0063(8) 0.0119(8)
C20 0.0220(10) 0.0164(10) 0.0252(10) 0.0082(8) 0.0097(8) 0.0127(8)
C21 0.0207(10) 0.0178(10) 0.0197(9) 0.0042(8) 0.0053(8) 0.0139(8)
C22 0.0216(10) 0.0178(10) 0.0170(9) 0.0054(8) 0.0051(8) 0.0133(8)
C23 0.0260(11) 0.0253(11) 0.0199(10) 0.0077(8) 0.0077(8) 0.0156(9)
C24 0.0358(13) 0.0348(13) 0.0179(10) 0.0040(9) 0.0090(9) 0.0233(11)
C25 0.0303(12) 0.0270(12) 0.0212(10) -0.0047(9) 0.0009(9) 0.0185(10)
C26 0.0217(10) 0.0215(11) 0.0285(11) 0.0014(9) 0.0035(9) 0.0135(9)
C27 0.0221(10) 0.0181(10) 0.0145(9) 0.0053(7) 0.0059(7) 0.0083(8)
C28 0.0244(10) 0.0188(10) 0.0175(9) 0.0044(8) 0.0030(8) 0.0108(9)
C29 0.0329(12) 0.0187(10) 0.0205(10) 0.0091(8) 0.0059(9) 0.0110(9)
C30 0.0302(12) 0.0246(11) 0.0212(10) 0.0113(9) 0.0115(9) 0.0096(9)
C31 0.0282(11) 0.0311(12) 0.0262(11) 0.0131(9) 0.0153(9) 0.0162(10)
C32 0.0271(11) 0.0226(11) 0.0239(10) 0.0116(9) 0.0107(9) 0.0144(9)
C33 0.0186(9) 0.0247(11) 0.0182(9) 0.0120(8) 0.0082(8) 0.0120(8)
C34 0.0216(10) 0.0277(12) 0.0245(10) 0.0132(9) 0.0061(8) 0.0104(9)
C35 0.0194(11) 0.0408(14) 0.0278(11) 0.0180(10) 0.0031(9) 0.0094(10)
C36 0.0242(11) 0.0524(16) 0.0363(13) 0.0297(12) 0.0106(10) 0.0226(11)
C37 0.0346(13) 0.0398(14) 0.0401(13) 0.0241(11) 0.0151(11) 0.0269(12)
C38 0.0261(11) 0.0287(12) 0.0259(11) 0.0141(9) 0.0107(9) 0.0173(10)
Cl2 0.0532(5) 0.0756(6) 0.0433(4) 0.0200(4) 0.0122(4) 0.0129(4)
C39A 0.053(4) 0.034(3) 0.036(3) 0.018(3) 0.020(3) 0.019(3)
Cl1A 0.0705(14) 0.0433(9) 0.0471(9) 0.0057(7) 0.0161(9) 0.0246(8)
C39B 0.070(5) 0.038(4) 0.064(5) 0.014(3) 0.020(4) 0.031(4)
Cl1B 0.178(4) 0.0491(13) 0.173(4) 0.0466(17) 0.134(3) 0.0646(18)
Cl3 0.0494(8) 0.0350(7) 0.0679(10) 0.0221(7) 0.0030(7) 0.0129(6)
Cl4 0.0409(13) 0.0869(17) 0.0605(13) 0.0215(11) 0.0230(9) 0.0317(12)
C40 0.040(4) 0.088(6) 0.099(7) 0.043(6) 0.025(4) 0.038(5)

loop_
_atom_type_symbol
_atom_type_description
_atom_type_scat_dispersion_real
_atom_type_scat_dispersion_imag
_atom_type_scat_source
C C 0.0033 0.0016 'International Tables Vol C Tables 4.2.6.8 and 6.1.1.4'
H H 0.0000 0.0000 'International Tables Vol C Tables 4.2.6.8 and 6.1.1.4'
Cl Cl 0.1484 0.1585 'International Tables Vol C Tables 4.2.6.8 and 6.1.1.4'
I I -0.4742 1.8119 'International Tables Vol C Tables 4.2.6.8 and 6.1.1.4'
N N 0.0061 0.0033 'International Tables Vol C Tables 4.2.6.8 and 6.1.1.4'
P P 0.1023 0.0942 'International Tables Vol C Tables 4.2.6.8 and 6.1.1.4'
Zr Zr -2.9673 0.5597 'International Tables Vol C Tables 4.2.6.8 and 6.1.1.4'

loop_
_exptl_crystal_face_index_h
_exptl_crystal_face_index_k
_exptl_crystal_face_index_l
_exptl_crystal_face_perp_dist
-12 17 0 0.0334
12 -17 0 0.0334
7 0 17 0.0892
-7 0 -17 0.1115
12 3 -16 0.0213
-12 -3 16 0.0213

loop_
_geom_angle_atom_site_label_1
_geom_angle_atom_site_label_2
_geom_angle_atom_site_label_3
_geom_angle
I1 Zr I2 85.137(6)
I3 Zr I1 114.009(7)
I3 Zr I2 90.489(7)
I3 Zr P2 81.052(12)
P1 Zr I1 152.319(13)
P1 Zr I2 81.943(11)
P1 Zr I3 90.549(12)
P1 Zr P2 116.856(15)
P2 Zr I1 81.119(11)
P2 Zr I2 159.218(13)
N Zr I1 94.33(5)
N Zr I2 121.75(5)
N Zr I3 139.36(5)
N Zr P1 72.32(5)
N Zr P2 75.02(5)
N Zr C1 32.49(6)
C1 Zr I1 84.76(4)
C1 Zr I2 90.02(4)
C1 Zr I3 161.20(4)
C1 Zr P1 70.92(4)
C1 Zr P2 104.09(4)
C3 P1 Zr 105.71(6)
C3 P1 C14 102.11(9)
C8 P1 Zr 130.14(6)
C8 P1 C3 104.14(9)
C8 P1 C14 104.57(9)
C14 P1 Zr 107.00(6)
C22 P2 Zr 105.51(6)
C22 P2 C27 104.92(9)
C22 P2 C33 104.39(9)
C27 P2 Zr 121.66(7)
C27 P2 C33 99.41(9)
C33 P2 Zr 119.10(6)
C1 N Zr 100.41(11)
C1 N C20 116.57(16)
C20 N Zr 142.27(13)
Zr C1 H1A 63.3
Zr C1 H1B 133.8
N C1 Zr 47.10(9)
N C1 H1A 108.4
N C1 H1B 108.4
N C1 C2 115.72(16)
H1A C1 H1B 107.4
C2 C1 Zr 117.57(12)
C2 C1 H1A 108.4
C2 C1 H1B 108.4
C3 C2 C1 121.59(17)
C7 C2 C1 119.29(17)
C7 C2 C3 119.04(18)
C2 C3 P1 120.60(14)
C4 C3 P1 119.83(15)
C4 C3 C2 119.35(18)
C3 C4 H4 119.5
C5 C4 C3 120.93(19)
C5 C4 H4 119.5
C4 C5 H5 120.2
C4 C5 C6 119.62(19)
C6 C5 H5 120.2
C5 C6 H6 119.9
C5 C6 C7 120.2(2)
C7 C6 H6 119.9
C2 C7 C6 120.88(19)
C2 C7 H7 119.6
C6 C7 H7 119.6
C9 C8 P1 119.34(14)
C13 C8 P1 121.71(15)
C13 C8 C9 118.96(17)
C8 C9 H9 119.9
C10 C9 C8 120.20(18)
C10 C9 H9 119.9
C9 C10 H10 119.8
C9 C10 C11 120.49(19)
C11 C10 H10 119.8
C10 C11 H11 120.1
C12 C11 C10 119.71(19)
C12 C11 H11 120.1
C11 C12 H12 119.8
C11 C12 C13 120.3(2)
C13 C12 H12 119.8
C8 C13 H13 119.8
C12 C13 C8 120.32(19)
C12 C13 H13 119.8
C15 C14 P1 118.82(15)
C15 C14 C19 119.18(18)
C19 C14 P1 121.98(15)
C14 C15 H15 119.9
C16 C15 C14 120.2(2)
C16 C15 H15 119.9
C15 C16 H16 120.0
C17 C16 C15 120.1(2)
C17 C16 H16 120.0
C16 C17 H17 119.9
C16 C17 C18 120.3(2)
C18 C17 H17 119.9
C17 C18 H18 120.0
C17 C18 C19 120.1(2)
C19 C18 H18 120.0
C14 C19 H19 119.9
C18 C19 C14 120.13(19)
C18 C19 H19 119.9
N C20 H20A 109.6
N C20 H20B 109.6
N C20 C21 110.30(16)
H20A C20 H20B 108.1
C21 C20 H20A 109.6
C21 C20 H20B 109.6
C22 C21 C20 120.50(17)
C26 C21 C20 120.46(19)
C26 C21 C22 119.03(18)
C21 C22 P2 118.94(14)
C23 C22 P2 121.49(16)
C23 C22 C21 119.48(19)
C22 C23 H23 119.7
C24 C23 C22 120.6(2)
C24 C23 H23 119.7
C23 C24 H24 120.1
C25 C24 C23 119.8(2)
C25 C24 H24 120.1
C24 C25 H25 119.9
C24 C25 C26 120.1(2)
C26 C25 H25 119.9
C21 C26 H26 119.5
C25 C26 C21 121.0(2)
C25 C26 H26 119.5
C28 C27 P2 121.87(16)
C28 C27 C32 119.03(19)
C32 C27 P2 119.08(15)
C27 C28 H28 119.9
C29 C28 C27 120.2(2)
C29 C28 H28 119.9
C28 C29 H29 119.8
C30 C29 C28 120.5(2)
C30 C29 H29 119.8
C29 C30 H30 120.1
C29 C30 C31 119.9(2)
C31 C30 H30 120.1
C30 C31 H31 119.9
C32 C31 C30 120.1(2)
C32 C31 H31 119.9
C27 C32 H32 119.8
C31 C32 C27 120.3(2)
C31 C32 H32 119.8
C34 C33 P2 117.87(16)
C34 C33 C38 119.14(19)
C38 C33 P2 122.62(16)
C33 C34 H34 119.9
C35 C34 C33 120.3(2)
C35 C34 H34 119.9
C34 C35 H35 119.9
C36 C35 C34 120.2(2)
C36 C35 H35 119.9
C35 C36 H36 120.0
C37 C36 C35 120.0(2)
C37 C36 H36 120.0
C36 C37 H37 119.7
C36 C37 C38 120.6(2)
C38 C37 H37 119.7
C33 C38 H38 120.1
C37 C38 C33 119.8(2)
C37 C38 H38 120.1
Cl2 C39A H39A 109.3
Cl2 C39A H39B 109.3
H39A C39A H39B 108.0
Cl1A C39A Cl2 111.4(3)
Cl1A C39A H39A 109.3
Cl1A C39A H39B 109.3
Cl2 C39B H39C 109.3
Cl2 C39B H39D 109.3
H39C C39B H39D 107.9
Cl1B C39B Cl2 111.7(4)
Cl1B C39B H39C 109.3
Cl1B C39B H39D 109.3
Cl3 C40 H40A 108.7
Cl3 C40 H40B 108.7
Cl4 C40 Cl3 114.3(4)
Cl4 C40 H40A 108.7
Cl4 C40 H40B 108.7
H40A C40 H40B 107.6

loop_
_geom_bond_atom_site_label_1
_geom_bond_atom_site_label_2
_geom_bond_distance
I1 Zr 2.8498(2)
I2 Zr 2.8812(2)
I3 Zr 2.8169(2)
Zr P1 2.7543(5)
Zr P2 2.8442(5)
Zr N 1.9949(16)
Zr C1 2.678(2)
P1 C3 1.827(2)
P1 C8 1.8239(19)
P1 C14 1.831(2)
P2 C22 1.828(2)
P2 C27 1.833(2)
P2 C33 1.838(2)
N C1 1.463(2)
N C20 1.467(2)
C1 H1A 0.9900
C1 H1B 0.9900
C1 C2 1.518(3)
C2 C3 1.407(3)
C2 C7 1.388(3)
C3 C4 1.399(3)
C4 H4 0.9500
C4 C5 1.383(3)
C5 H5 0.9500
C5 C6 1.383(3)
C6 H6 0.9500
C6 C7 1.392(3)
C7 H7 0.9500
C8 C9 1.401(3)
C8 C13 1.393(3)
C9 H9 0.9500
C9 C10 1.386(3)
C10 H10 0.9500
C10 C11 1.386(3)
C11 H11 0.9500
C11 C12 1.383(3)
C12 H12 0.9500
C12 C13 1.392(3)
C13 H13 0.9500
C14 C15 1.394(3)
C14 C19 1.398(3)
C15 H15 0.9500
C15 C16 1.391(3)
C16 H16 0.9500
C16 C17 1.380(3)
C17 H17 0.9500
C17 C18 1.384(3)
C18 H18 0.9500
C18 C19 1.389(3)
C19 H19 0.9500
C20 H20A 0.9900
C20 H20B 0.9900
C20 C21 1.514(3)
C21 C22 1.410(3)
C21 C26 1.390(3)
C22 C23 1.397(3)
C23 H23 0.9500
C23 C24 1.391(3)
C24 H24 0.9500
C24 C25 1.382(3)
C25 H25 0.9500
C25 C26 1.389(3)
C26 H26 0.9500
C27 C28 1.390(3)
C27 C32 1.402(3)
C28 H28 0.9500
C28 C29 1.388(3)
C29 H29 0.9500
C29 C30 1.382(3)
C30 H30 0.9500
C30 C31 1.386(3)
C31 H31 0.9500
C31 C32 1.385(3)
C32 H32 0.9500
C33 C34 1.395(3)
C33 C38 1.396(3)
C34 H34 0.9500
C34 C35 1.386(3)
C35 H35 0.9500
C35 C36 1.382(4)
C36 H36 0.9500
C36 C37 1.376(4)
C37 H37 0.9500
C37 C38 1.391(3)
C38 H38 0.9500
Cl2 C39A 1.779(5)
Cl2 C39B 1.731(7)
C39A H39A 0.9900
C39A H39B 0.9900
C39A Cl1A 1.732(6)
C39B H39C 0.9900
C39B H39D 0.9900
C39B Cl1B 1.730(6)
Cl3 C40 1.737(9)
Cl4 C40 1.729(10)
C40 H40A 0.9900
C40 H40B 0.9900

loop_
_geom_torsion_atom_site_label_1
_geom_torsion_atom_site_label_2
_geom_torsion_atom_site_label_3
_geom_torsion_atom_site_label_4
_geom_torsion
Zr P1 C3 C2 -19.07(17)
Zr P1 C3 C4 166.29(14)
Zr P1 C8 C9 -68.26(18)
Zr P1 C8 C13 111.61(17)
Zr P1 C14 C15 -63.57(15)
Zr P1 C14 C19 115.06(15)
Zr P2 C22 C21 46.21(16)
Zr P2 C22 C23 -130.22(16)
Zr P2 C27 C28 15.0(2)
Zr P2 C27 C32 -166.71(13)
Zr P2 C33 C34 74.47(17)
Zr P2 C33 C38 -112.57(16)
Zr N C1 C2 104.69(15)
Zr N C20 C21 69.6(3)
Zr C1 C2 C3 7.7(2)
Zr C1 C2 C7 -168.94(14)
P1 C3 C4 C5 174.80(16)
P1 C8 C9 C10 -179.35(16)
P1 C8 C13 C12 179.41(18)
P1 C14 C15 C16 -179.42(15)
P1 C14 C19 C18 -179.12(15)
P2 C22 C23 C24 176.60(16)
P2 C27 C28 C29 177.50(16)
P2 C27 C32 C31 -178.26(17)
P2 C33 C34 C35 171.64(16)
P2 C33 C38 C37 -171.37(16)
N C1 C2 C3 -45.3(3)
N C1 C2 C7 137.99(19)
N C20 C21 C22 -61.4(2)
N C20 C21 C26 117.7(2)
C1 N C20 C21 -97.87(19)
C1 C2 C3 P1 8.9(3)
C1 C2 C3 C4 -176.49(18)
C1 C2 C7 C6 176.82(19)
C2 C3 C4 C5 0.1(3)
C3 P1 C8 C9 57.03(18)
C3 P1 C8 C13 -123.10(18)
C3 P1 C14 C15 -174.38(15)
C3 P1 C14 C19 4.25(17)
C3 C2 C7 C6 0.1(3)
C3 C4 C5 C6 -0.6(3)
C4 C5 C6 C7 0.9(3)
C5 C6 C7 C2 -0.6(3)
C7 C2 C3 P1 -174.48(15)
C7 C2 C3 C4 0.2(3)
C8 P1 C3 C2 -158.66(16)
C8 P1 C3 C4 26.70(18)
C8 P1 C14 C15 77.32(16)
C8 P1 C14 C19 -104.05(16)
C8 C9 C10 C11 -0.1(3)
C9 C8 C13 C12 -0.7(3)
C9 C10 C11 C12 -0.6(3)
C10 C11 C12 C13 0.6(4)
C11 C12 C13 C8 0.0(4)
C13 C8 C9 C10 0.8(3)
C14 P1 C3 C2 92.71(17)
C14 P1 C3 C4 -81.93(17)
C14 P1 C8 C9 163.83(16)
C14 P1 C8 C13 -16.3(2)
C14 C15 C16 C17 -1.7(3)
C15 C14 C19 C18 -0.5(3)
C15 C16 C17 C18 0.0(3)
C16 C17 C18 C19 1.4(3)
C17 C18 C19 C14 -1.2(3)
C19 C14 C15 C16 1.9(3)
C20 N C1 Zr 172.27(18)
C20 N C1 C2 -83.0(2)
C20 C21 C22 P2 2.0(3)
C20 C21 C22 C23 178.51(18)
C20 C21 C26 C25 -178.33(19)
C21 C22 C23 C24 0.2(3)
C22 P2 C27 C28 -104.26(17)
C22 P2 C27 C32 73.99(18)
C22 P2 C33 C34 -168.22(16)
C22 P2 C33 C38 4.74(19)
C22 C21 C26 C25 0.7(3)
C22 C23 C24 C25 0.0(3)
C23 C24 C25 C26 0.1(3)
C24 C25 C26 C21 -0.5(3)
C26 C21 C22 P2 -177.06(15)
C26 C21 C22 C23 -0.6(3)
C27 P2 C22 C21 175.82(15)
C27 P2 C22 C23 -0.61(19)
C27 P2 C33 C34 -60.04(17)
C27 P2 C33 C38 112.92(17)
C27 C28 C29 C30 1.0(3)
C28 C27 C32 C31 0.0(3)
C28 C29 C30 C31 -0.5(3)
C29 C30 C31 C32 -0.2(3)
C30 C31 C32 C27 0.4(3)
C32 C27 C28 C29 -0.8(3)
C33 P2 C22 C21 -80.11(17)
C33 P2 C22 C23 103.46(17)
C33 P2 C27 C28 147.99(17)
C33 P2 C27 C32 -33.76(18)
C33 C34 C35 C36 0.4(3)
C34 C33 C38 C37 1.5(3)
C34 C35 C36 C37 0.9(3)
C35 C36 C37 C38 -1.0(3)
C36 C37 C38 C33 -0.3(3)
C38 C33 C34 C35 -1.6(3)

loop_
_exptl_oxdiff_crystal_face_indexfrac_h
_exptl_oxdiff_crystal_face_indexfrac_k
_exptl_oxdiff_crystal_face_indexfrac_l
_exptl_oxdiff_crystal_face_x
_exptl_oxdiff_crystal_face_y
_exptl_oxdiff_crystal_face_z
-11.9772 16.9767 -0.0108 0.0146 0.1095 -1.0119
11.9772 -16.9767 0.0108 -0.0146 -0.1095 1.0119
6.9793 0.0050 16.9803 -0.0632 1.0211 0.0828
-6.9793 -0.0050 -16.9803 0.0632 -1.0211 -0.0828
11.9891 2.9840 -15.9700 0.9848 -0.0394 0.1884
-11.9891 -2.9840 15.9700 -0.9848 0.0394 -0.1884
